data_1504933
loop_
_publ_author_name
'Koswatta, Panduka B.'
'Sivappa, Rasapalli'
'Dias, H. V. Rasika'
'Lovely, Carl J.'

_publ_section_title
;
 Total synthesis of (+/-)-calcaridine A and (+/-)-epi-calcaridine A.
;
_journal_issue 21
_journal_name_full 'Organic letters'
_journal_page_first 5055
_journal_page_last 5058
_journal_paper_doi 10.1021/ol802018r
_journal_volume 10
_journal_year 2008
_chemical_formula_sum 'C21 H27 N3 O5'
_chemical_formula_weight 401.46
_chemical_name_common C21H27N3O5=epi-(1).MeOH
_chemical_name_systematic
;

 ?

;
_space_group_IT_number 14
_symmetry_cell_setting monoclinic
_symmetry_space_group_name_Hall '-P 2yn'
_symmetry_space_group_name_H-M 'P 1 21/n 1'
_atom_sites_solution_hydrogens geom
_atom_sites_solution_primary direct
_atom_sites_solution_secondary difmap
_audit_creation_method SHELXL-97
_cell_angle_alpha 90.00
_cell_angle_beta 101.228(1)
_cell_angle_gamma 90.00
_cell_formula_units_Z 4
_cell_length_a 12.3916(6)
_cell_length_b 8.4464(4)
_cell_length_c 19.6714(10)
_cell_measurement_reflns_used 6422
_cell_measurement_temperature 100(2)
_cell_measurement_theta_max 28.30
_cell_measurement_theta_min 2.63
_cell_volume 2019.49(17)
_computing_cell_refinement 'Bruker SMART'
_computing_data_collection 'Bruker SMART'
_computing_data_reduction 'Bruker SAINT'
_computing_molecular_graphics 'Bruker SHELXTL'
_computing_publication_material 'Bruker SHELXTL'
_computing_structure_refinement 'SHELXL-97 (Sheldrick, 1997)'
_computing_structure_solution 'SHELXS-97 (Sheldrick, 1990)'
_diffrn_ambient_temperature 100(2)
_diffrn_measured_fraction_theta_full 1.000
_diffrn_measured_fraction_theta_max 1.000
_diffrn_measurement_device_type 'CCD area detector'
_diffrn_measurement_method 'phi and omega scans'
_diffrn_radiation_monochromator graphite
_diffrn_radiation_source 'fine-focus sealed tube'
_diffrn_radiation_type MoK\a
_diffrn_radiation_wavelength 0.71073
_diffrn_reflns_av_R_equivalents 0.0248
_diffrn_reflns_av_sigmaI/netI 0.0208
_diffrn_reflns_limit_h_max 15
_diffrn_reflns_limit_h_min -15
_diffrn_reflns_limit_k_max 10
_diffrn_reflns_limit_k_min -10
_diffrn_reflns_limit_l_max 24
_diffrn_reflns_limit_l_min -24
_diffrn_reflns_number 16278
_diffrn_reflns_theta_full 26.00
_diffrn_reflns_theta_max 26.00
_diffrn_reflns_theta_min 1.80
_exptl_absorpt_coefficient_mu 0.095
_exptl_absorpt_correction_T_max 0.9929
_exptl_absorpt_correction_T_min 0.9665
_exptl_absorpt_correction_type multi-scan
_exptl_absorpt_process_details sadabs
_exptl_crystal_colour colorless
_exptl_crystal_density_diffrn 1.320
_exptl_crystal_density_meas 0
_exptl_crystal_density_method 'not measured'
_exptl_crystal_description rods
_exptl_crystal_F_000 856
_exptl_crystal_size_max 0.36
_exptl_crystal_size_mid 0.15
_exptl_crystal_size_min 0.08
_refine_diff_density_max 0.777
_refine_diff_density_min -0.600
_refine_diff_density_rms 0.057
_refine_ls_extinction_method none
_refine_ls_goodness_of_fit_ref 1.043
_refine_ls_hydrogen_treatment mixed
_refine_ls_matrix_type full
_refine_ls_number_parameters 274
_refine_ls_number_reflns 3969
_refine_ls_number_restraints 0
_refine_ls_restrained_S_all 1.043
_refine_ls_R_factor_all 0.0544
_refine_ls_R_factor_gt 0.0477
_refine_ls_shift/su_max 0.000
_refine_ls_shift/su_mean 0.000
_refine_ls_structure_factor_coef Fsqd
_refine_ls_weighting_details 'calc w=1/[\s^2^(Fo^2^)+(0.0790P)^2^+1.1123P] where P=(Fo^2^+2Fc^2^)/3'
_refine_ls_weighting_scheme calc
_refine_ls_wR_factor_gt 0.1291
_refine_ls_wR_factor_ref 0.1372
_reflns_number_gt 3426
_reflns_number_total 3969
_reflns_threshold_expression >2sigma(I)
_cod_data_source_file ol802018r_si_001.cif
_cod_data_source_block dias530s
_cod_depositor_comments
;
The following automatic conversions were performed:

'_symmetry_cell_setting' value 'Monoclinic' changed to 'monoclinic'
according to /home/saulius/struct/CIF-dictionaries/cif_core.dic
dictionary named 'cif_core.dic' version 2.4.1 from 2010-06-29.

Automatic conversion script
Id: cif_fix_values 1715 2011-07-08 13:25:40Z adriana 
;
_cod_original_sg_symbol_H-M P2(1)/n
_cod_database_code 1504933

loop_
_symmetry_equiv_pos_as_xyz
'x, y, z'
'-x+1/2, y+1/2, -z+1/2'
'-x, -y, -z'
'x-1/2, -y-1/2, z-1/2'

loop_
_atom_site_label
_atom_site_type_symbol
_atom_site_fract_x
_atom_site_fract_y
_atom_site_fract_z
_atom_site_U_iso_or_equiv
_atom_site_adp_type
_atom_site_occupancy
_atom_site_symmetry_multiplicity
_atom_site_calc_flag
_atom_site_refinement_flags
N1 N 0.57547(11) 1.07127(16) 0.32847(7) 0.0200(3) Uani 1 1 d .
N2 N 0.54957(11) 0.83794(16) 0.37516(7) 0.0204(3) Uani 1 1 d .
N3 N 0.45355(11) 1.06264(17) 0.40588(7) 0.0233(3) Uani 1 1 d .
H3A H 0.4200 1.0092 0.4341 0.028 Uiso 1 1 calc R
H3B H 0.4416 1.1648 0.3998 0.028 Uiso 1 1 calc R
O1 O 0.69287(9) 1.00318(14) 0.25543(6) 0.0241(3) Uani 1 1 d .
O2 O 0.72798(9) 0.61131(14) 0.40210(6) 0.0251(3) Uani 1 1 d .
O3 O 0.91696(10) 1.23509(14) 0.56653(6) 0.0282(3) Uani 1 1 d .
O4 O 0.15523(10) 0.82746(16) 0.12134(7) 0.0270(3) Uani 1 1 d .
O5 O 0.09744(12) 0.12865(17) 0.07811(7) 0.0364(3) Uani 1 1 d .
C1 C 0.51973(12) 0.99163(19) 0.37356(8) 0.0191(3) Uani 1 1 d .
C2 C 0.63772(12) 0.96922(19) 0.29817(8) 0.0199(3) Uani 1 1 d .
C3 C 0.62679(13) 0.80622(19) 0.32942(8) 0.0204(3) Uani 1 1 d .
C4 C 0.57545(15) 1.24189(19) 0.31884(9) 0.0257(4) Uani 1 1 d .
H4A H 0.6284 1.2700 0.2898 0.039 Uiso 1 1 calc R
H4B H 0.5962 1.2939 0.3640 0.039 Uiso 1 1 calc R
H4C H 0.5017 1.2767 0.2963 0.039 Uiso 1 1 calc R
C5 C 0.58351(14) 0.6823(2) 0.27329(9) 0.0242(4) Uani 1 1 d .
H5A H 0.6349 0.6759 0.2407 0.029 Uiso 1 1 calc R
H5B H 0.5824 0.5774 0.2956 0.029 Uiso 1 1 calc R
C6 C 0.46956(13) 0.71871(19) 0.23286(8) 0.0220(3) Uani 1 1 d .
C7 C 0.37691(14) 0.6441(2) 0.24822(8) 0.0232(4) Uani 1 1 d .
H7 H 0.3859 0.5675 0.2842 0.028 Uiso 1 1 calc R
C8 C 0.27187(14) 0.6791(2) 0.21223(8) 0.0238(4) Uani 1 1 d .
H8 H 0.2099 0.6272 0.2239 0.029 Uiso 1 1 calc R
C9 C 0.25727(13) 0.7904(2) 0.15902(8) 0.0223(4) Uani 1 1 d .
C10 C 0.34863(14) 0.8657(2) 0.14263(9) 0.0250(4) Uani 1 1 d .
H10 H 0.3395 0.9418 0.1064 0.030 Uiso 1 1 calc R
C11 C 0.45284(14) 0.8298(2) 0.17919(8) 0.0247(4) Uani 1 1 d .
H11 H 0.5146 0.8820 0.1675 0.030 Uiso 1 1 calc R
C12 C 0.74207(13) 0.75957(19) 0.37120(8) 0.0205(3) Uani 1 1 d .
H12 H 0.7934 0.7457 0.3382 0.025 Uiso 1 1 calc R
C13 C 0.78919(13) 0.88390(19) 0.42448(8) 0.0207(3) Uani 1 1 d .
C14 C 0.76284(13) 0.8837(2) 0.48996(9) 0.0228(4) Uani 1 1 d .
H14 H 0.7157 0.8037 0.5015 0.027 Uiso 1 1 calc R
C15 C 0.80408(14) 0.9983(2) 0.53891(9) 0.0237(4) Uani 1 1 d .
H15 H 0.7858 0.9956 0.5836 0.028 Uiso 1 1 calc R
C16 C 0.87229(13) 1.11714(19) 0.52209(9) 0.0228(4) Uani 1 1 d .
C17 C 0.89995(13) 1.1187(2) 0.45662(9) 0.0233(4) Uani 1 1 d .
H17 H 0.9467 1.1991 0.4449 0.028 Uiso 1 1 calc R
C18 C 0.85917(13) 1.00294(19) 0.40884(8) 0.0219(4) Uani 1 1 d .
H18 H 0.8790 1.0041 0.3646 0.026 Uiso 1 1 calc R
C19 C 0.83065(15) 0.5350(2) 0.42719(10) 0.0322(4) Uani 1 1 d .
H19A H 0.8694 0.5192 0.3888 0.048 Uiso 1 1 calc R
H19B H 0.8175 0.4321 0.4472 0.048 Uiso 1 1 calc R
H19C H 0.8755 0.6011 0.4628 0.048 Uiso 1 1 calc R
C20 C 0.90228(17) 1.2226(2) 0.63648(9) 0.0342(4) Uani 1 1 d .
H20A H 0.8240 1.2339 0.6379 0.051 Uiso 1 1 calc R
H20B H 0.9442 1.3063 0.6644 0.051 Uiso 1 1 calc R
H20C H 0.9285 1.1190 0.6552 0.051 Uiso 1 1 calc R
C21 C 0.11222(17) 0.1404(2) 0.00950(10) 0.0352(4) Uani 1 1 d .
H21A H 0.0573 0.2131 -0.0162 0.053 Uiso 1 1 calc R
H21B H 0.1035 0.0357 -0.0123 0.053 Uiso 1 1 calc R
H21C H 0.1862 0.1808 0.0090 0.053 Uiso 1 1 calc R
H5D H 0.111(2) 0.030(3) 0.0916(13) 0.052(7) Uiso 1 1 d .
H4D H 0.125(2) 0.748(4) 0.1168(14) 0.057(8) Uiso 1 1 d .

loop_
_atom_site_aniso_label
_atom_site_aniso_U_11
_atom_site_aniso_U_22
_atom_site_aniso_U_33
_atom_site_aniso_U_23
_atom_site_aniso_U_13
_atom_site_aniso_U_12
N1 0.0209(7) 0.0176(7) 0.0218(7) 0.0013(5) 0.0045(5) 0.0007(5)
N2 0.0194(7) 0.0189(7) 0.0236(7) -0.0001(5) 0.0061(5) 0.0017(5)
N3 0.0243(7) 0.0197(7) 0.0275(7) 0.0014(6) 0.0089(6) 0.0030(6)
O1 0.0235(6) 0.0273(6) 0.0226(6) 0.0016(5) 0.0072(5) -0.0018(5)
O2 0.0250(6) 0.0190(6) 0.0312(6) 0.0039(5) 0.0055(5) 0.0031(5)
O3 0.0321(7) 0.0232(6) 0.0281(6) -0.0015(5) 0.0024(5) -0.0015(5)
O4 0.0250(6) 0.0207(6) 0.0326(7) 0.0021(5) -0.0007(5) -0.0022(5)
O5 0.0492(9) 0.0302(7) 0.0336(7) 0.0065(6) 0.0173(6) 0.0161(6)
C1 0.0170(7) 0.0197(8) 0.0194(7) 0.0000(6) 0.0006(6) -0.0016(6)
C2 0.0170(7) 0.0219(8) 0.0197(8) -0.0011(6) 0.0010(6) -0.0011(6)
C3 0.0193(8) 0.0202(8) 0.0231(8) 0.0006(6) 0.0072(6) 0.0013(6)
C4 0.0328(9) 0.0178(8) 0.0275(9) 0.0021(7) 0.0085(7) -0.0002(7)
C5 0.0247(8) 0.0206(8) 0.0276(8) -0.0030(7) 0.0060(7) 0.0012(7)
C6 0.0243(8) 0.0188(8) 0.0232(8) -0.0045(6) 0.0050(6) -0.0009(6)
C7 0.0278(9) 0.0202(8) 0.0214(8) 0.0004(6) 0.0043(6) -0.0013(7)
C8 0.0237(8) 0.0229(8) 0.0258(8) -0.0004(7) 0.0072(7) -0.0044(7)
C9 0.0232(8) 0.0200(8) 0.0231(8) -0.0032(6) 0.0029(6) 0.0000(6)
C10 0.0305(9) 0.0214(8) 0.0224(8) 0.0021(6) 0.0037(7) -0.0038(7)
C11 0.0238(8) 0.0264(9) 0.0246(8) -0.0026(7) 0.0067(7) -0.0066(7)
C12 0.0198(8) 0.0196(8) 0.0234(8) 0.0026(6) 0.0070(6) 0.0026(6)
C13 0.0168(7) 0.0204(8) 0.0244(8) 0.0034(6) 0.0029(6) 0.0044(6)
C14 0.0197(8) 0.0215(8) 0.0276(8) 0.0030(6) 0.0055(6) 0.0007(6)
C15 0.0236(8) 0.0256(9) 0.0228(8) 0.0021(6) 0.0066(6) 0.0033(7)
C16 0.0204(8) 0.0187(8) 0.0275(9) 0.0009(6) 0.0003(6) 0.0036(6)
C17 0.0189(8) 0.0210(8) 0.0294(9) 0.0065(7) 0.0035(6) 0.0009(6)
C18 0.0182(8) 0.0245(8) 0.0235(8) 0.0050(6) 0.0049(6) 0.0044(6)
C19 0.0327(10) 0.0275(9) 0.0375(10) 0.0070(8) 0.0097(8) 0.0126(8)
C20 0.0451(11) 0.0265(10) 0.0285(9) -0.0032(7) 0.0009(8) 0.0010(8)
C21 0.0415(11) 0.0332(10) 0.0321(10) 0.0003(8) 0.0102(8) -0.0033(8)

loop_
_atom_type_symbol
_atom_type_description
_atom_type_scat_dispersion_real
_atom_type_scat_dispersion_imag
_atom_type_scat_source
C C 0.0033 0.0016 'International Tables Vol C Tables 4.2.6.8 and 6.1.1.4'
H H 0.0000 0.0000 'International Tables Vol C Tables 4.2.6.8 and 6.1.1.4'
N N 0.0061 0.0033 'International Tables Vol C Tables 4.2.6.8 and 6.1.1.4'
O O 0.0106 0.0060 'International Tables Vol C Tables 4.2.6.8 and 6.1.1.4'

loop_
_geom_angle_atom_site_label_1
_geom_angle_atom_site_label_2
_geom_angle_atom_site_label_3
_geom_angle
C2 N1 C1 111.30(13)
C2 N1 C4 123.62(14)
C1 N1 C4 124.89(13)
C1 N2 C3 111.83(13)
C1 N3 H3A 120.0
C1 N3 H3B 120.0
H3A N3 H3B 120.0
C12 O2 C19 111.82(13)
C16 O3 C20 116.77(14)
C9 O4 H4D 104(2)
C21 O5 H5D 107.9(16)
N3 C1 N2 129.69(15)
N3 C1 N1 122.20(15)
N2 C1 N1 108.11(13)
O1 C2 N1 126.35(15)
O1 C2 C3 126.69(14)
N1 C2 C3 106.94(13)
N2 C3 C2 101.72(12)
N2 C3 C5 112.83(13)
C2 C3 C5 111.75(13)
N2 C3 C12 111.46(13)
C2 C3 C12 107.32(12)
C5 C3 C12 111.28(13)
N1 C4 H4A 109.5
N1 C4 H4B 109.5
H4A C4 H4B 109.5
N1 C4 H4C 109.5
H4A C4 H4C 109.5
H4B C4 H4C 109.5
C6 C5 C3 113.47(13)
C6 C5 H5A 108.9
C3 C5 H5A 108.9
C6 C5 H5B 108.9
C3 C5 H5B 108.9
H5A C5 H5B 107.7
C7 C6 C11 117.39(15)
C7 C6 C5 121.25(15)
C11 C6 C5 121.35(15)
C8 C7 C6 121.61(15)
C8 C7 H7 119.2
C6 C7 H7 119.2
C7 C8 C9 119.95(15)
C7 C8 H8 120.0
C9 C8 H8 120.0
O4 C9 C10 118.46(15)
O4 C9 C8 122.13(15)
C10 C9 C8 119.41(15)
C11 C10 C9 119.91(16)
C11 C10 H10 120.0
C9 C10 H10 120.0
C10 C11 C6 121.73(15)
C10 C11 H11 119.1
C6 C11 H11 119.1
O2 C12 C13 112.20(13)
O2 C12 C3 105.87(12)
C13 C12 C3 112.35(13)
O2 C12 H12 108.8
C13 C12 H12 108.8
C3 C12 H12 108.8
C14 C13 C18 118.15(15)
C14 C13 C12 120.76(14)
C18 C13 C12 121.08(14)
C13 C14 C15 121.36(15)
C13 C14 H14 119.3
C15 C14 H14 119.3
C14 C15 C16 119.68(15)
C14 C15 H15 120.2
C16 C15 H15 120.2
O3 C16 C15 124.14(15)
O3 C16 C17 116.17(15)
C15 C16 C17 119.69(15)
C18 C17 C16 119.87(15)
C18 C17 H17 120.1
C16 C17 H17 120.1
C17 C18 C13 121.23(15)
C17 C18 H18 119.4
C13 C18 H18 119.4
O2 C19 H19A 109.5
O2 C19 H19B 109.5
H19A C19 H19B 109.5
O2 C19 H19C 109.5
H19A C19 H19C 109.5
H19B C19 H19C 109.5
O3 C20 H20A 109.5
O3 C20 H20B 109.5
H20A C20 H20B 109.5
O3 C20 H20C 109.5
H20A C20 H20C 109.5
H20B C20 H20C 109.5
O5 C21 H21A 109.5
O5 C21 H21B 109.5
H21A C21 H21B 109.5
O5 C21 H21C 109.5
H21A C21 H21C 109.5
H21B C21 H21C 109.5

loop_
_geom_bond_atom_site_label_1
_geom_bond_atom_site_label_2
_geom_bond_distance
N1 C2 1.368(2)
N1 C1 1.398(2)
N1 C4 1.453(2)
N2 C1 1.348(2)
N2 C3 1.460(2)
N3 C1 1.280(2)
N3 H3A 0.8800
N3 H3B 0.8800
O1 C2 1.2165(19)
O2 C12 1.4176(19)
O2 C19 1.426(2)
O3 C16 1.369(2)
O3 C20 1.427(2)
O4 C9 1.372(2)
O4 H4D 0.76(3)
O5 C21 1.400(2)
O5 H5D 0.88(3)
C2 C3 1.525(2)
C3 C5 1.540(2)
C3 C12 1.554(2)
C4 H4A 0.9800
C4 H4B 0.9800
C4 H4C 0.9800
C5 C6 1.511(2)
C5 H5A 0.9900
C5 H5B 0.9900
C6 C7 1.393(2)
C6 C11 1.397(2)
C7 C8 1.387(2)
C7 H7 0.9500
C8 C9 1.392(2)
C8 H8 0.9500
C9 C10 1.390(2)
C10 C11 1.384(2)
C10 H10 0.9500
C11 H11 0.9500
C12 C13 1.518(2)
C12 H12 1.0000
C13 C14 1.389(2)
C13 C18 1.401(2)
C14 C15 1.390(2)
C14 H14 0.9500
C15 C16 1.393(2)
C15 H15 0.9500
C16 C17 1.396(2)
C17 C18 1.382(2)
C17 H17 0.9500
C18 H18 0.9500
C19 H19A 0.9800
C19 H19B 0.9800
C19 H19C 0.9800
C20 H20A 0.9800
C20 H20B 0.9800
C20 H20C 0.9800
C21 H21A 0.9800
C21 H21B 0.9800
C21 H21C 0.9800
